data_4343859
loop_
_publ_author_name
'Gemmill, W.R.'
'Smith, M.D.'
'Mozharivsky, Yu.A.'
'Miller, G.J.'
'zur Loye, H.C.'

_publ_section_title
;
 Crystal growth, structural transitions, and magnetic properties of the
 fluorite-related osmates Sm3 Os O7, Eu3 Os O7 and Gd3 Os O7
;
_journal_name_full 'Inorganic Chemistry'
_journal_page_first 7047
_journal_page_last 7055
_journal_volume 44
_journal_year 2005
_chemical_formula_sum 'Eu3 O7 Os'
_chemical_name_systematic 'Eu3 Os O7'
_space_group_IT_number 33
_symmetry_space_group_name_Hall 'P -2bc 2a'
_symmetry_space_group_name_H-M 'P 21 n b'
_cell_angle_alpha 90
_cell_angle_beta 90
_cell_angle_gamma 90
_cell_formula_units_Z 8
_cell_length_a 10.703
_cell_length_b 14.7385
_cell_length_c 7.4143
_cell_volume 1169.577
_citation_journal_id_ASTM INOCAJ
_cod_data_source_file Gemmill_INOCAJ_2005_610.cif
_cod_data_source_block Eu3O7Os1
_cod_original_sg_symbol_Hall 'P 2c -2n (z,x,y)'
_cod_original_formula_sum 'Eu3 O7 Os1'
_cod_database_code 4343859

loop_
_symmetry_equiv_pos_as_xyz
x,y,z
x+1/2,-y,-z
x+1/2,-y+1/2,z+1/2
x,y+1/2,-z+1/2

loop_
_atom_site_label
_atom_site_type_symbol
_atom_site_fract_x
_atom_site_fract_y
_atom_site_fract_z
_atom_site_occupancy
_atom_site_U_iso_or_equiv
O13 O-2 0.3117 0.1438 0.2359 1 0.0
O7 O-2 0.329 0.3073 -0.0457 1 0.0
O4 O-2 0.0588 0.2798 0.5353 1 0.0
Eu6 Eu+3 0.4117 0.2778 0.2457 1 0.0
O8 O-2 0.0737 0.2666 -0.0373 1 0.0
Os2 Os+5 0.1783 0.3737 0.9985 1 0.0
O10 O-2 0.2848 0.4827 0.0397 1 0.0
O9 O-2 0.0256 0.4405 0.0446 1 0.0
O11 O-2 0.5514 0.3654 0.7571 1 0.0
O2 O-2 0.1733 0.4176 0.7502 1 0.0
O12 O-2 0.3095 0.1196 0.7638 1 0.0
O3 O-2 0.3107 0.282 0.537 1 0.0
O6 O-2 0.3125 0.4675 0.4674 1 0.0
Eu5 Eu+3 0.4479 0.5262 0.2414 1 0.0
Eu1 Eu+3 0.1875 0.1357 0.5015 1 0.0
Eu4 Eu+3 0.4575 0.2281 0.7436 1 0.0
Eu2 Eu+3 0.1739 0.1143 0.0029 1 0.0
O5 O-2 0.0537 0.4695 0.4594 1 0.0
Os1 Os+5 0.1803 0.3748 0.4977 1 0.0
Eu3 Eu+3 0.4007 0.4767 0.7619 1 0.0
O1 O-2 0.189 0.3361 0.2483 1 0.0
O14 O-2 0.5464 0.3933 0.2352 1 0.0
